data_8104843
loop_
_publ_author_name
'Muller, Kina'
'Hosten, Eric C.'
'Betz, Richard'

_publ_section_title
;
 The crystal structure of N-(2-chloroethyl)-N,N-diethylammonium chloride,
 C6H15Cl2N
;
_journal_issue 2
_journal_name_full 'Zeitschrift f\"ur Kristallographie - New Crystal Structures'
_journal_page_first 397
_journal_page_last 399
_journal_paper_doi 10.1515/ncrs-2020-0562
_journal_volume 236
_journal_year 2021
_chemical_formula_moiety 'C6 H15 Cl N, Cl'
_chemical_formula_sum 'C6 H15 Cl2 N'
_chemical_formula_weight 172.09
_chemical_name_common
;
<i>N</i>-(2-chloroethyl)-<i>N,N</i>-diethylammonium chloride
;
_chemical_name_systematic
;
<i>N</i>-(2-chloroethyl)-<i>N,N</i>-diethylammonium chloride
;
_space_group_IT_number 2
_space_group_name_Hall '-P 1'
_space_group_name_H-M_alt 'P -1'
_symmetry_cell_setting triclinic
_symmetry_Int_Tables_number 2
_symmetry_space_group_name_Hall '-P 1'
_symmetry_space_group_name_H-M 'P -1'
_atom_sites_solution_hydrogens mixed
_atom_sites_solution_primary SHELXS
_atom_sites_solution_secondary difmap
_cell_angle_alpha 66.606(2)
_cell_angle_beta 86.105(3)
_cell_angle_gamma 89.834(2)
_cell_formula_units_Z 2
_cell_length_a 6.9579(4)
_cell_length_b 8.1852(5)
_cell_length_c 8.7912(5)
_cell_measurement_reflns_used 6466
_cell_measurement_temperature 200(2)
_cell_measurement_theta_max 28.28
_cell_measurement_theta_min 2.53
_cell_volume 458.30(5)
_computing_cell_refinement 'SAINT [1]'
_computing_data_collection 'APEX2 [1]'
_computing_data_reduction 'SAINT [1]'
_computing_molecular_graphics 'ORTEP3 [3], Mercury [4]'
_computing_publication_material 'SHELXL-97 [2], PLATON [5]'
_computing_structure_refinement 'SHELXL-97 [2]'
_computing_structure_solution 'SHELXS-97 [2]'
_diffrn_ambient_temperature 200(2)
_diffrn_measured_fraction_theta_full 0.994
_diffrn_measured_fraction_theta_max 0.989
_diffrn_measurement_device_type 'Bruker APEX-II CCD'
_diffrn_measurement_method '\f and \w scans'
_diffrn_radiation_monochromator graphite
_diffrn_radiation_type MoK\a
_diffrn_radiation_wavelength 0.71069
_diffrn_reflns_av_R_equivalents 0.0195
_diffrn_reflns_av_sigmaI/netI 0.0149
_diffrn_reflns_Laue_measured_fraction_full 0.994
_diffrn_reflns_Laue_measured_fraction_max 0.989
_diffrn_reflns_limit_h_max 9
_diffrn_reflns_limit_h_min -9
_diffrn_reflns_limit_k_max 10
_diffrn_reflns_limit_k_min -10
_diffrn_reflns_limit_l_max 11
_diffrn_reflns_limit_l_min -11
_diffrn_reflns_number 7662
_diffrn_reflns_point_group_measured_fraction_full 0.994
_diffrn_reflns_point_group_measured_fraction_max 0.989
_diffrn_reflns_theta_full 25.240
_diffrn_reflns_theta_max 28.281
_diffrn_reflns_theta_min 2.531
_exptl_absorpt_coefficient_mu 0.635
_exptl_absorpt_correction_T_max 1.0000
_exptl_absorpt_correction_T_min 0.8935
_exptl_absorpt_correction_type numerical
_exptl_absorpt_process_details
;                                                              
SADABS [6]                                         
;
_exptl_crystal_colour colourless
_exptl_crystal_density_diffrn 1.247
_exptl_crystal_density_method none
_exptl_crystal_description block
_exptl_crystal_F_000 184
_exptl_crystal_size_max 0.584
_exptl_crystal_size_mid 0.572
_exptl_crystal_size_min 0.31
_refine_diff_density_max 0.278
_refine_diff_density_min -0.287
_refine_diff_density_rms 0.034
_refine_ls_extinction_coef .
_refine_ls_extinction_method none
_refine_ls_goodness_of_fit_ref 1.062
_refine_ls_hydrogen_treatment mixed
_refine_ls_matrix_type full
_refine_ls_number_parameters 89
_refine_ls_number_reflns 2255
_refine_ls_number_restraints 0
_refine_ls_restrained_S_all 1.062
_refine_ls_R_factor_all 0.0240
_refine_ls_R_factor_gt 0.0226
_refine_ls_shift/su_max 0.001
_refine_ls_shift/su_mean 0.000
_refine_ls_structure_factor_coef Fsqd
_refine_ls_weighting_details 'w=1/[\s^2^(Fo^2^)+(0.0245P)^2^+0.1165P] where P=(Fo^2^+2Fc^2^)/3'
_refine_ls_weighting_scheme calc
_refine_ls_wR_factor_gt 0.0589
_refine_ls_wR_factor_ref 0.0599
_reflns_Friedel_coverage 0.000
_reflns_Friedel_fraction_full .
_reflns_Friedel_fraction_max .
_reflns_number_gt 2129
_reflns_number_total 2255
_reflns_threshold_expression 'I > 2\s(I)'
_cod_data_source_file suppl_j_ncrs-2020-0562_suppl.cif
_cod_data_source_block g
_cod_depositor_comments
;
The following automatic conversions were performed:

data item '_symmetry_cell_setting' value 'Triclinic' was changed to
'triclinic' in accordance with the built-in table derived from the
CIF Core dictionary named 'cif_core.dic' version 2.4.5 last updated
on 2014-11-21.

Automatic conversion script
Id: cif_fix_values 8738 2021-04-28 16:35:53Z antanas 
;
_cod_original_sg_symbol_H-M 'P-1   '
_cod_database_code 8104843
_shelx_space_group_comment
;
The symmetry employed for this shelxl refinement is uniquely defined
by the following loop, which should always be used as a source of
symmetry information in preference to the above space-group names.
They are only intended as comments.
;

loop_
_space_group_symop_operation_xyz
'x, y, z'
'-x, -y, -z'

loop_
_atom_site_label
_atom_site_type_symbol
_atom_site_fract_x
_atom_site_fract_y
_atom_site_fract_z
_atom_site_U_iso_or_equiv
_atom_site_adp_type
_atom_site_occupancy
_atom_site_site_symmetry_order
_atom_site_calc_flag
_atom_site_refinement_flags_posn
_atom_site_refinement_flags_adp
_atom_site_refinement_flags_occupancy
_atom_site_disorder_assembly
_atom_site_disorder_group
Cl1 Cl 0.35047(5) 0.88692(4) -0.32071(3) 0.04592(11) Uani 1 1 d . . . . .
N1 N 0.23092(11) 0.67604(10) 0.17716(9) 0.02131(16) Uani 1 1 d . . . . .
H71 H 0.1014(19) 0.6751(16) 0.1737(15) 0.031(3) Uiso 1 1 d . . . . .
C11 C 0.31705(13) 0.79164(13) 0.00694(11) 0.02602(19) Uani 1 1 d . . . . .
H11A H 0.457391 0.772328 0.000870 0.031 Uiso 1 1 calc R U . . .
H11B H 0.298160 0.918254 -0.013008 0.031 Uiso 1 1 calc R U . . .
C12 C 0.22682(15) 0.75177(14) -0.12677(12) 0.0307(2) Uani 1 1 d . . . . .
H12A H 0.088198 0.779483 -0.128003 0.037 Uiso 1 1 calc R U . . .
H12B H 0.239353 0.624190 -0.105621 0.037 Uiso 1 1 calc R U . . .
C21 C 0.27873(15) 0.75203(14) 0.30097(12) 0.0299(2) Uani 1 1 d . . . . .
H21A H 0.418458 0.781351 0.287736 0.036 Uiso 1 1 calc R U . . .
H21B H 0.248800 0.661343 0.414932 0.036 Uiso 1 1 calc R U . . .
C22 C 0.16680(17) 0.91766(14) 0.27850(14) 0.0357(2) Uani 1 1 d . . . . .
H22A H 0.210644 1.013723 0.172519 0.054 Uiso 1 1 calc R U . . .
H22B H 0.188062 0.954029 0.369771 0.054 Uiso 1 1 calc R U . . .
H22C H 0.029131 0.892594 0.278639 0.054 Uiso 1 1 calc R U . . .
C31 C 0.29449(15) 0.48656(12) 0.22950(13) 0.0299(2) Uani 1 1 d . . . . .
H31A H 0.431760 0.480535 0.253941 0.036 Uiso 1 1 calc R U . . .
H31B H 0.283287 0.448836 0.136436 0.036 Uiso 1 1 calc R U . . .
C32 C 0.17640(18) 0.35942(14) 0.38105(14) 0.0386(2) Uani 1 1 d . . . . .
H32A H 0.200600 0.386264 0.477330 0.058 Uiso 1 1 calc R U . . .
H32B H 0.212892 0.236850 0.402767 0.058 Uiso 1 1 calc R U . . .
H32C H 0.039207 0.372770 0.361223 0.058 Uiso 1 1 calc R U . . .
Cl2 Cl 0.79351(3) 0.68042(3) 0.14921(3) 0.03337(9) Uani 1 1 d . . . . .

loop_
_atom_site_aniso_label
_atom_site_aniso_U_11
_atom_site_aniso_U_22
_atom_site_aniso_U_33
_atom_site_aniso_U_23
_atom_site_aniso_U_13
_atom_site_aniso_U_12
Cl1 0.04937(18) 0.05419(19) 0.02472(14) -0.00659(11) 0.00315(11) 0.00120(13)
N1 0.0169(3) 0.0228(3) 0.0233(3) -0.0080(3) -0.0018(3) 0.0005(3)
C11 0.0224(4) 0.0275(4) 0.0245(4) -0.0066(3) -0.0005(3) -0.0030(3)
C12 0.0302(5) 0.0355(5) 0.0245(4) -0.0101(4) -0.0010(4) -0.0012(4)
C21 0.0304(5) 0.0337(5) 0.0284(5) -0.0145(4) -0.0075(4) 0.0009(4)
C22 0.0434(6) 0.0317(5) 0.0368(5) -0.0186(4) -0.0037(4) 0.0013(4)
C31 0.0289(5) 0.0239(4) 0.0329(5) -0.0077(4) 0.0006(4) 0.0049(4)
C32 0.0455(6) 0.0261(5) 0.0353(5) -0.0039(4) 0.0029(5) -0.0002(4)
Cl2 0.01768(12) 0.03906(15) 0.04499(16) -0.01814(11) -0.00410(9) 0.00084(9)

loop_
_atom_type_symbol
_atom_type_description
_atom_type_scat_dispersion_real
_atom_type_scat_dispersion_imag
_atom_type_scat_source
C C 0.0033 0.0016 'International Tables Vol C Tables 4.2.6.8 and 6.1.1.4'
H H 0.0000 0.0000 'International Tables Vol C Tables 4.2.6.8 and 6.1.1.4'
Cl Cl 0.1484 0.1585 'International Tables Vol C Tables 4.2.6.8 and 6.1.1.4'
N N 0.0061 0.0033 'International Tables Vol C Tables 4.2.6.8 and 6.1.1.4'

loop_
_geom_angle_atom_site_label_1
_geom_angle_atom_site_label_2
_geom_angle_atom_site_label_3
_geom_angle
_geom_angle_site_symmetry_1
_geom_angle_site_symmetry_3
C11 N1 C31 111.39(7) . .
C11 N1 C21 110.43(7) . .
C31 N1 C21 111.48(7) . .
C11 N1 H71 108.1(8) . .
C31 N1 H71 107.5(8) . .
C21 N1 H71 107.9(8) . .
N1 C11 C12 111.72(7) . .
N1 C11 H11A 109.3 . .
C12 C11 H11A 109.3 . .
N1 C11 H11B 109.3 . .
C12 C11 H11B 109.3 . .
H11A C11 H11B 107.9 . .
C11 C12 Cl1 107.45(7) . .
C11 C12 H12A 110.2 . .
Cl1 C12 H12A 110.2 . .
C11 C12 H12B 110.2 . .
Cl1 C12 H12B 110.2 . .
H12A C12 H12B 108.5 . .
N1 C21 C22 111.75(8) . .
N1 C21 H21A 109.3 . .
C22 C21 H21A 109.3 . .
N1 C21 H21B 109.3 . .
C22 C21 H21B 109.3 . .
H21A C21 H21B 107.9 . .
C21 C22 H22A 109.5 . .
C21 C22 H22B 109.5 . .
H22A C22 H22B 109.5 . .
C21 C22 H22C 109.5 . .
H22A C22 H22C 109.5 . .
H22B C22 H22C 109.5 . .
N1 C31 C32 112.44(8) . .
N1 C31 H31A 109.1 . .
C32 C31 H31A 109.1 . .
N1 C31 H31B 109.1 . .
C32 C31 H31B 109.1 . .
H31A C31 H31B 107.8 . .
C31 C32 H32A 109.5 . .
C31 C32 H32B 109.5 . .
H32A C32 H32B 109.5 . .
C31 C32 H32C 109.5 . .
H32A C32 H32C 109.5 . .
H32B C32 H32C 109.5 . .

loop_
_geom_bond_atom_site_label_1
_geom_bond_atom_site_label_2
_geom_bond_distance
_geom_bond_site_symmetry_2
Cl1 C12 1.7831(10) .
N1 C11 1.5003(11) .
N1 C31 1.5066(12) .
N1 C21 1.5067(12) .
N1 H71 0.904(13) .
C11 C12 1.5128(13) .
C11 H11A 0.9900 .
C11 H11B 0.9900 .
C12 H12A 0.9900 .
C12 H12B 0.9900 .
C21 C22 1.5118(15) .
C21 H21A 0.9900 .
C21 H21B 0.9900 .
C22 H22A 0.9800 .
C22 H22B 0.9800 .
C22 H22C 0.9800 .
C31 C32 1.5127(14) .
C31 H31A 0.9900 .
C31 H31B 0.9900 .
C32 H32A 0.9800 .
C32 H32B 0.9800 .
C32 H32C 0.9800 .

loop_
_geom_hbond_atom_site_label_D
_geom_hbond_atom_site_label_H
_geom_hbond_atom_site_label_A
_geom_hbond_distance_DH
_geom_hbond_distance_HA
_geom_hbond_distance_DA
_geom_hbond_angle_DHA
_geom_hbond_site_symmetry_A
N1 H71 Cl2 0.904(13) 2.166(13) 3.0689(8) 176.6(11) 1_455
C11 H11A Cl2 0.99 2.71 3.6090(10) 150.7 .
C12 H12B Cl2 0.99 2.68 3.6241(11) 159.2 2_665

loop_
_geom_torsion_atom_site_label_1
_geom_torsion_atom_site_label_2
_geom_torsion_atom_site_label_3
_geom_torsion_atom_site_label_4
_geom_torsion
_geom_torsion_site_symmetry_1
_geom_torsion_site_symmetry_2
_geom_torsion_site_symmetry_3
_geom_torsion_site_symmetry_4
C31 N1 C11 C12 72.06(10) . . . .
C21 N1 C11 C12 -163.50(8) . . . .
N1 C11 C12 Cl1 -176.52(6) . . . .
C11 N1 C21 C22 72.41(10) . . . .
C31 N1 C21 C22 -163.21(8) . . . .
C11 N1 C31 C32 -166.89(8) . . . .
C21 N1 C31 C32 69.26(10) . . . .
